data_2018543
loop_
_publ_author_name
'Suresh, J.'
'Vishnupriya, R.'
'Sivakumar, S.'
'Kumar, R. Ranjith'
'Athimoolam, S.'

_publ_section_title
;
 Intermolecular C---H&#x00B7;&#x00B7;&#x00B7;O and
 C---H&#x00B7;&#x00B7;&#x00B7;<i>X</i> interactions in substituted
 spiroacenaphthylene structures
;
_journal_coeditor_code GG3273
_journal_issue 7
_journal_name_full 'Acta Crystallographica Section C'
_journal_page_first o257
_journal_page_last o261
_journal_paper_doi 10.1107/S0108270112024584
_journal_volume 68
_journal_year 2012
_chemical_formula_iupac 'C35 H28 F2 N2 O2 S'
_chemical_formula_moiety 'C35 H28 F2 N2 O2 S'
_chemical_formula_sum 'C35 H28 F2 N2 O2 S'
_chemical_formula_weight 578.65
_chemical_name_systematic
;
5''-[(<i>E</i>)-4-fluorobenzylidene]-7'-(4-fluorophenyl)-1''-methyl-
dispiro[acenaphthylene-1,5'-pyrrolo[1,2-<i>c</i>][1,3]thiazole-6',3''-
piperidine]-2,4''-dione
;
_space_group_IT_number 14
_symmetry_cell_setting monoclinic
_symmetry_space_group_name_Hall '-P 2yn'
_symmetry_space_group_name_H-M 'P 1 21/n 1'
_atom_sites_solution_hydrogens geom
_atom_sites_solution_primary direct
_atom_sites_solution_secondary difmap
_audit_creation_method SHELXL97
_cell_angle_alpha 90.00
_cell_angle_beta 104.155(2)
_cell_angle_gamma 90.00
_cell_formula_units_Z 4
_cell_length_a 14.8802(5)
_cell_length_b 9.6789(3)
_cell_length_c 20.2209(6)
_cell_measurement_reflns_used 2000
_cell_measurement_temperature 293(2)
_cell_measurement_theta_max 26
_cell_measurement_theta_min 1.5
_cell_volume 2823.87(16)
_computing_cell_refinement 'SAINT (Bruker, 2004)'
_computing_data_collection 'APEX2 (Bruker, 2004)'
_computing_data_reduction 'SAINT (Bruker, 2004)'
_computing_molecular_graphics 'PLATON (Spek, 2009)'
_computing_publication_material 'SHELXL97 (Sheldrick, 2008)'
_computing_structure_refinement 'SHELXL97 (Sheldrick, 2008)'
_computing_structure_solution 'SHELXS97 (Sheldrick, 2008)'
_diffrn_ambient_temperature 293(2)
_diffrn_detector_area_resol_mean 0
_diffrn_measured_fraction_theta_full 0.997
_diffrn_measured_fraction_theta_max 0.997
_diffrn_measurement_device_type 'Bruker Kappa APEXII area-detector'
_diffrn_measurement_method '\w and \f'
_diffrn_radiation_monochromator graphite
_diffrn_radiation_source 'fine-focus sealed tube'
_diffrn_radiation_type MoK\a
_diffrn_radiation_wavelength 0.71073
_diffrn_reflns_av_R_equivalents 0.0313
_diffrn_reflns_av_sigmaI/netI 0.0264
_diffrn_reflns_limit_h_max 18
_diffrn_reflns_limit_h_min -18
_diffrn_reflns_limit_k_max 11
_diffrn_reflns_limit_k_min -11
_diffrn_reflns_limit_l_max 24
_diffrn_reflns_limit_l_min -24
_diffrn_reflns_number 26085
_diffrn_reflns_theta_full 25.93
_diffrn_reflns_theta_max 25.93
_diffrn_reflns_theta_min 1.53
_diffrn_standards_decay_% 0
_diffrn_standards_interval_count 0
_diffrn_standards_interval_time 0
_diffrn_standards_number 0
_exptl_absorpt_coefficient_mu 0.164
_exptl_absorpt_correction_T_max 0.982
_exptl_absorpt_correction_T_min 0.973
_exptl_absorpt_correction_type multi-scan
_exptl_absorpt_process_details '(SADABS; Sheldrick, 1996)'
_exptl_crystal_colour colourless
_exptl_crystal_density_diffrn 1.361
_exptl_crystal_density_method 'not measured'
_exptl_crystal_description block
_exptl_crystal_F_000 1208
_exptl_crystal_size_max 0.21
_exptl_crystal_size_mid 0.14
_exptl_crystal_size_min 0.11
_refine_diff_density_max 0.481
_refine_diff_density_min -0.223
_refine_ls_extinction_coef 0.0062(9)
_refine_ls_extinction_expression Fc^*^=kFc[1+0.001xFc^2^\l^3^/sin(2\q)]^-1/4^
_refine_ls_extinction_method 'SHELXL97 (Sheldrick, 2008)'
_refine_ls_goodness_of_fit_ref 1.075
_refine_ls_hydrogen_treatment constr
_refine_ls_matrix_type full
_refine_ls_number_parameters 381
_refine_ls_number_reflns 5494
_refine_ls_number_restraints 0
_refine_ls_restrained_S_all 1.075
_refine_ls_R_factor_all 0.0717
_refine_ls_R_factor_gt 0.0428
_refine_ls_shift/su_max 0.000
_refine_ls_shift/su_mean 0.000
_refine_ls_structure_factor_coef Fsqd
_refine_ls_weighting_details 'w = 1/[\s^2^(Fo^2^)+(0.0681P)^2^+0.8519P] where P=(Fo^2^+2Fc^2^)/3'
_refine_ls_weighting_scheme calc
_refine_ls_wR_factor_gt 0.1115
_refine_ls_wR_factor_ref 0.1403
_reflns_number_gt 3862
_reflns_number_total 5494
_reflns_threshold_expression I>2\s(I)
_cod_data_source_file gg3273.cif
_cod_data_source_block II
_cod_original_cell_volume 2823.87(15)
_cod_original_sg_symbol_H-M 'P 21/n'
_cod_database_code 2018543
_cod_database_fobs_code 2018543

loop_
_symmetry_equiv_pos_as_xyz
'x, y, z'
'-x+1/2, y+1/2, -z+1/2'
'-x, -y, -z'
'x-1/2, -y-1/2, z-1/2'

loop_
_atom_site_type_symbol
_atom_site_label
_atom_site_fract_x
_atom_site_fract_y
_atom_site_fract_z
_atom_site_U_iso_or_equiv
_atom_site_adp_type
_atom_site_calc_flag
_atom_site_refinement_flags
_atom_site_occupancy
_atom_site_symmetry_multiplicity
C C1 -0.15305(18) 0.4448(3) 0.28225(12) 0.0628(7) Uani d . 1 1
H H1A -0.1707 0.5028 0.2427 0.094 Uiso calc R 1 1
H H1B -0.1336 0.5014 0.3222 0.094 Uiso calc R 1 1
H H1C -0.2050 0.3893 0.2861 0.094 Uiso calc R 1 1
C C2 -0.04196(17) 0.2760(3) 0.33779(11) 0.0526(6) Uani d . 1 1
H H2A -0.0934 0.2289 0.3497 0.063 Uiso calc R 1 1
H H2B -0.0154 0.3391 0.3747 0.063 Uiso calc R 1 1
C C3 0.03002(15) 0.1710(2) 0.33207(10) 0.0440(5) Uani d . 1 1
C C4 0.03833(15) 0.1274(2) 0.26293(10) 0.0426(5) Uani d . 1 1
C C5 -0.00577(14) 0.2209(2) 0.20305(10) 0.0397(5) Uani d . 1 1
C C6 -0.09805(15) 0.2694(2) 0.21522(10) 0.0460(5) Uani d . 1 1
H H6A -0.1324 0.3218 0.1763 0.055 Uiso calc R 1 1
H H6B -0.1352 0.1907 0.2218 0.055 Uiso calc R 1 1
C C7 -0.01536(15) 0.1480(2) 0.13307(10) 0.0425(5) Uani d . 1 1
H H7 0.0380 0.0861 0.1383 0.051 Uiso calc R 1 1
C C8 0.00041(15) 0.2671(2) 0.08807(10) 0.0434(5) Uani d . 1 1
H H8 -0.0529 0.3299 0.0784 0.052 Uiso calc R 1 1
C C9 0.03157(17) 0.2363(3) 0.02334(11) 0.0538(6) Uani d . 1 1
H H9A -0.0212 0.2323 -0.0158 0.065 Uiso calc R 1 1
H H9B 0.0643 0.1489 0.0273 0.065 Uiso calc R 1 1
C C10 0.11424(17) 0.4438(2) 0.10004(11) 0.0511(6) Uani d . 1 1
H H10A 0.1776 0.4664 0.1233 0.061 Uiso calc R 1 1
H H10B 0.0760 0.5255 0.0983 0.061 Uiso calc R 1 1
C C11 0.06113(14) 0.3493(2) 0.20044(10) 0.0395(5) Uani d . 1 1
C C12 0.01502(16) 0.4921(2) 0.20905(11) 0.0451(5) Uani d . 1 1
C C13 0.07251(16) 0.5604(2) 0.27009(11) 0.0448(5) Uani d . 1 1
C C14 0.06570(19) 0.6845(2) 0.30091(13) 0.0584(6) Uani d . 1 1
H H14 0.0162 0.7439 0.2842 0.070 Uiso calc R 1 1
C C15 0.1360(2) 0.7188(3) 0.35860(14) 0.0653(7) Uani d . 1 1
H H15 0.1316 0.8023 0.3804 0.078 Uiso calc R 1 1
C C16 0.21030(19) 0.6362(3) 0.38422(13) 0.0590(6) Uani d . 1 1
H H16 0.2546 0.6636 0.4229 0.071 Uiso calc R 1 1
C C17 0.22073(16) 0.5089(2) 0.35240(11) 0.0475(5) Uani d . 1 1
C C18 0.14907(15) 0.4749(2) 0.29564(10) 0.0408(5) Uani d . 1 1
C C19 0.14965(14) 0.3552(2) 0.25671(10) 0.0391(5) Uani d . 1 1
C C20 0.22503(15) 0.2704(2) 0.27270(11) 0.0469(5) Uani d . 1 1
H H20 0.2286 0.1926 0.2464 0.056 Uiso calc R 1 1
C C21 0.29749(16) 0.3028(3) 0.32984(12) 0.0553(6) Uani d . 1 1
H H21 0.3487 0.2446 0.3410 0.066 Uiso calc R 1 1
C C22 0.29525(17) 0.4159(3) 0.36932(12) 0.0547(6) Uani d . 1 1
H H22 0.3433 0.4317 0.4077 0.066 Uiso calc R 1 1
C C31 0.08855(15) 0.1105(2) 0.38478(11) 0.0473(5) Uani d . 1 1
H H31 0.1300 0.0503 0.3721 0.057 Uiso calc R 1 1
C C32 0.10033(15) 0.1204(2) 0.45840(11) 0.0481(5) Uani d . 1 1
C C33 0.17584(18) 0.0539(3) 0.49983(13) 0.0620(7) Uani d . 1 1
H H33 0.2170 0.0075 0.4796 0.074 Uiso calc R 1 1
C C34 0.1922(2) 0.0538(3) 0.56959(14) 0.0740(8) Uani d . 1 1
H H34 0.2434 0.0084 0.5964 0.089 Uiso calc R 1 1
C C35 0.1319(2) 0.1217(3) 0.59849(13) 0.0746(8) Uani d . 1 1
C C36 0.0567(2) 0.1887(4) 0.56072(13) 0.0825(9) Uani d . 1 1
H H36 0.0167 0.2355 0.5819 0.099 Uiso calc R 1 1
C C37 0.04015(17) 0.1868(3) 0.49091(12) 0.0675(7) Uani d . 1 1
H H37 -0.0122 0.2307 0.4649 0.081 Uiso calc R 1 1
C C71 -0.10051(15) 0.0609(2) 0.10814(11) 0.0462(5) Uani d . 1 1
C C72 -0.09766(18) -0.0775(3) 0.12764(12) 0.0564(6) Uani d . 1 1
H H72 -0.0434 -0.1129 0.1556 0.068 Uiso calc R 1 1
C C73 -0.1730(2) -0.1630(3) 0.10651(14) 0.0682(7) Uani d . 1 1
H H73 -0.1705 -0.2552 0.1198 0.082 Uiso calc R 1 1
C C74 -0.2504(2) -0.1093(3) 0.06597(14) 0.0680(8) Uani d . 1 1
C C75 -0.25793(19) 0.0247(3) 0.04460(14) 0.0726(8) Uani d . 1 1
H H75 -0.3127 0.0579 0.0164 0.087 Uiso calc R 1 1
C C76 -0.18107(17) 0.1106(3) 0.06630(13) 0.0593(6) Uani d . 1 1
H H76 -0.1844 0.2024 0.0523 0.071 Uiso calc R 1 1
N N1 -0.07726(12) 0.35567(18) 0.27589(9) 0.0449(4) Uani d . 1 1
N N2 0.07968(12) 0.33167(18) 0.13352(8) 0.0420(4) Uani d . 1 1
O O1 0.07782(13) 0.02157(16) 0.25485(8) 0.0607(5) Uani d . 1 1
O O2 -0.04921(12) 0.54203(17) 0.16689(8) 0.0586(4) Uani d . 1 1
F F1 0.14657(15) 0.1233(3) 0.66720(8) 0.1217(8) Uani d . 1 1
F F2 -0.32629(13) -0.1920(2) 0.04365(10) 0.1034(7) Uani d . 1 1
S S1 0.10793(4) 0.37798(7) 0.01481(3) 0.0552(2) Uani d . 1 1

loop_
_atom_site_aniso_label
_atom_site_aniso_U_11
_atom_site_aniso_U_22
_atom_site_aniso_U_33
_atom_site_aniso_U_12
_atom_site_aniso_U_13
_atom_site_aniso_U_23
C1 0.0607(15) 0.0769(18) 0.0505(14) 0.0242(13) 0.0131(12) -0.0035(12)
C2 0.0560(13) 0.0648(15) 0.0383(11) 0.0108(12) 0.0136(10) 0.0034(10)
C3 0.0480(12) 0.0453(12) 0.0404(11) 0.0011(10) 0.0138(9) 0.0038(9)
C4 0.0470(12) 0.0398(12) 0.0417(11) -0.0001(10) 0.0126(9) 0.0022(9)
C5 0.0454(11) 0.0393(11) 0.0348(10) 0.0023(9) 0.0104(8) -0.0021(9)
C6 0.0454(12) 0.0537(13) 0.0381(11) 0.0031(10) 0.0089(9) -0.0017(9)
C7 0.0466(12) 0.0436(12) 0.0374(11) 0.0009(9) 0.0106(9) -0.0036(9)
C8 0.0453(11) 0.0482(12) 0.0349(10) 0.0007(10) 0.0063(9) -0.0025(9)
C9 0.0581(14) 0.0673(15) 0.0351(11) -0.0061(12) 0.0096(10) -0.0057(10)
C10 0.0577(14) 0.0544(14) 0.0416(12) -0.0057(11) 0.0131(10) 0.0016(10)
C11 0.0464(12) 0.0401(11) 0.0318(10) 0.0051(9) 0.0091(9) 0.0003(8)
C12 0.0549(13) 0.0422(12) 0.0398(11) 0.0069(10) 0.0146(10) 0.0051(9)
C13 0.0582(13) 0.0355(11) 0.0435(11) 0.0006(10) 0.0181(10) 0.0006(9)
C14 0.0753(17) 0.0395(13) 0.0657(16) 0.0041(12) 0.0274(13) -0.0011(11)
C15 0.091(2) 0.0437(14) 0.0672(16) -0.0131(14) 0.0306(15) -0.0191(12)
C16 0.0729(17) 0.0557(15) 0.0497(13) -0.0208(13) 0.0177(12) -0.0134(11)
C17 0.0584(14) 0.0470(12) 0.0385(11) -0.0151(11) 0.0147(10) -0.0033(9)
C18 0.0517(12) 0.0377(11) 0.0355(10) -0.0048(9) 0.0152(9) 0.0012(8)
C19 0.0459(11) 0.0379(11) 0.0339(10) -0.0006(9) 0.0104(9) 0.0002(8)
C20 0.0496(12) 0.0464(12) 0.0451(12) 0.0052(10) 0.0122(10) -0.0006(10)
C21 0.0469(13) 0.0612(15) 0.0548(14) 0.0025(11) 0.0066(11) 0.0067(12)
C22 0.0515(13) 0.0643(15) 0.0437(12) -0.0099(12) 0.0032(10) 0.0031(11)
C31 0.0483(12) 0.0472(12) 0.0468(12) 0.0042(10) 0.0124(10) 0.0026(10)
C32 0.0469(12) 0.0524(13) 0.0424(12) 0.0000(10) 0.0059(10) 0.0032(10)
C33 0.0619(15) 0.0652(16) 0.0517(14) 0.0139(13) -0.0001(12) -0.0007(12)
C34 0.0729(18) 0.0817(19) 0.0524(15) 0.0126(15) -0.0137(13) 0.0029(14)
C35 0.0754(18) 0.102(2) 0.0390(13) 0.0051(17) 0.0005(13) 0.0028(14)
C36 0.0679(18) 0.136(3) 0.0450(14) 0.0186(19) 0.0168(13) 0.0017(16)
C37 0.0514(14) 0.104(2) 0.0466(13) 0.0177(14) 0.0109(11) 0.0116(14)
C71 0.0516(13) 0.0489(13) 0.0403(11) -0.0025(10) 0.0152(10) -0.0103(10)
C72 0.0661(15) 0.0523(14) 0.0533(14) -0.0057(12) 0.0194(12) -0.0063(11)
C73 0.085(2) 0.0594(16) 0.0663(17) -0.0181(15) 0.0298(15) -0.0076(13)
C74 0.0701(18) 0.078(2) 0.0645(17) -0.0332(15) 0.0325(15) -0.0230(15)
C75 0.0543(15) 0.096(2) 0.0642(17) -0.0046(15) 0.0075(13) -0.0156(16)
C76 0.0605(15) 0.0585(15) 0.0560(14) -0.0065(12) 0.0087(12) -0.0085(12)
N1 0.0460(10) 0.0516(11) 0.0368(9) 0.0109(8) 0.0095(8) -0.0017(8)
N2 0.0495(10) 0.0443(10) 0.0325(9) -0.0027(8) 0.0107(7) -0.0012(7)
O1 0.0867(13) 0.0467(9) 0.0500(9) 0.0194(9) 0.0194(9) 0.0030(7)
O2 0.0676(11) 0.0590(10) 0.0465(9) 0.0227(8) 0.0085(8) 0.0110(8)
F1 0.1215(16) 0.193(2) 0.0394(9) 0.0317(16) -0.0007(9) 0.0023(11)
F2 0.0879(12) 0.1247(16) 0.1008(14) -0.0592(12) 0.0295(10) -0.0228(12)
S1 0.0614(4) 0.0676(4) 0.0389(3) -0.0014(3) 0.0164(3) 0.0049(3)

loop_
_atom_type_symbol
_atom_type_description
_atom_type_scat_dispersion_real
_atom_type_scat_dispersion_imag
_atom_type_scat_source
C C 0.0033 0.0016 'International Tables Vol C Tables 4.2.6.8 and 6.1.1.4'
H H 0.0000 0.0000 'International Tables Vol C Tables 4.2.6.8 and 6.1.1.4'
N N 0.0061 0.0033 'International Tables Vol C Tables 4.2.6.8 and 6.1.1.4'
O O 0.0106 0.0060 'International Tables Vol C Tables 4.2.6.8 and 6.1.1.4'
F F 0.0171 0.0103 'International Tables Vol C Tables 4.2.6.8 and 6.1.1.4'
S S 0.1246 0.1234 'International Tables Vol C Tables 4.2.6.8 and 6.1.1.4'

loop_
_geom_angle_atom_site_label_1
_geom_angle_atom_site_label_2
_geom_angle_atom_site_label_3
_geom_angle
N1 C1 H1A 109.5
N1 C1 H1B 109.5
H1A C1 H1B 109.5
N1 C1 H1C 109.5
H1A C1 H1C 109.5
H1B C1 H1C 109.5
N1 C2 C3 114.02(17)
N1 C2 H2A 108.7
C3 C2 H2A 108.7
N1 C2 H2B 108.7
C3 C2 H2B 108.7
H2A C2 H2B 107.6
C31 C3 C4 115.86(19)
C31 C3 C2 124.99(19)
C4 C3 C2 119.14(18)
O1 C4 C3 121.25(19)
O1 C4 C5 121.54(19)
C3 C4 C5 117.21(18)
C4 C5 C6 106.49(17)
C4 C5 C7 112.26(16)
C6 C5 C7 113.58(17)
C4 C5 C11 109.66(16)
C6 C5 C11 110.91(17)
C7 C5 C11 103.97(15)
N1 C6 C5 107.38(17)
N1 C6 H6A 110.2
C5 C6 H6A 110.2
N1 C6 H6B 110.2
C5 C6 H6B 110.2
H6A C6 H6B 108.5
C71 C7 C8 117.72(18)
C71 C7 C5 116.22(17)
C8 C7 C5 101.95(16)
C71 C7 H7 106.7
C8 C7 H7 106.7
C5 C7 H7 106.7
N2 C8 C9 104.97(17)
N2 C8 C7 99.68(16)
C9 C8 C7 119.33(19)
N2 C8 H8 110.7
C9 C8 H8 110.7
C7 C8 H8 110.7
C8 C9 S1 105.25(15)
C8 C9 H9A 110.7
S1 C9 H9A 110.7
C8 C9 H9B 110.7
S1 C9 H9B 110.7
H9A C9 H9B 108.8
N2 C10 S1 103.89(15)
N2 C10 H10A 111.0
S1 C10 H10A 111.0
N2 C10 H10B 111.0
S1 C10 H10B 111.0
H10A C10 H10B 109.0
N2 C11 C19 112.00(16)
N2 C11 C12 113.18(16)
C19 C11 C12 101.93(16)
N2 C11 C5 101.54(15)
C19 C11 C5 115.91(16)
C12 C11 C5 112.78(16)
O2 C12 C13 127.2(2)
O2 C12 C11 124.19(19)
C13 C12 C11 107.90(17)
C14 C13 C18 119.7(2)
C14 C13 C12 133.0(2)
C18 C13 C12 107.25(18)
C13 C14 C15 117.6(2)
C13 C14 H14 121.2
C15 C14 H14 121.2
C16 C15 C14 123.3(2)
C16 C15 H15 118.3
C14 C15 H15 118.3
C15 C16 C17 120.5(2)
C15 C16 H16 119.7
C17 C16 H16 119.7
C18 C17 C22 116.5(2)
C18 C17 C16 115.5(2)
C22 C17 C16 128.0(2)
C13 C18 C17 123.4(2)
C13 C18 C19 113.43(19)
C17 C18 C19 123.1(2)
C20 C19 C18 118.83(19)
C20 C19 C11 131.96(18)
C18 C19 C11 109.18(17)
C19 C20 C21 118.7(2)
C19 C20 H20 120.6
C21 C20 H20 120.6
C22 C21 C20 122.5(2)
C22 C21 H21 118.8
C20 C21 H21 118.8
C21 C22 C17 120.3(2)
C21 C22 H22 119.9
C17 C22 H22 119.9
C3 C31 C32 132.7(2)
C3 C31 H31 113.7
C32 C31 H31 113.7
C33 C32 C37 116.7(2)
C33 C32 C31 117.7(2)
C37 C32 C31 125.6(2)
C34 C33 C32 122.4(3)
C34 C33 H33 118.8
C32 C33 H33 118.8
C35 C34 C33 118.3(2)
C35 C34 H34 120.9
C33 C34 H34 120.9
F1 C35 C34 119.4(3)
F1 C35 C36 118.4(3)
C34 C35 C36 122.1(2)
C35 C36 C37 119.2(3)
C35 C36 H36 120.4
C37 C36 H36 120.4
C36 C37 C32 121.2(2)
C36 C37 H37 119.4
C32 C37 H37 119.4
C76 C71 C72 118.2(2)
C76 C71 C7 123.2(2)
C72 C71 C7 118.7(2)
C73 C72 C71 121.6(3)
C73 C72 H72 119.2
C71 C72 H72 119.2
C74 C73 C72 117.9(3)
C74 C73 H73 121.0
C72 C73 H73 121.0
C73 C74 C75 123.6(3)
C73 C74 F2 119.3(3)
C75 C74 F2 117.1(3)
C74 C75 C76 118.0(3)
C74 C75 H75 121.0
C76 C75 H75 121.0
C71 C76 C75 120.6(3)
C71 C76 H76 119.7
C75 C76 H76 119.7
C1 N1 C6 114.01(17)
C1 N1 C2 111.35(17)
C6 N1 C2 112.30(17)
C10 N2 C8 110.87(16)
C10 N2 C11 121.29(17)
C8 N2 C11 109.30(16)
C9 S1 C10 93.62(10)

loop_
_geom_bond_atom_site_label_1
_geom_bond_atom_site_label_2
_geom_bond_distance
C1 N1 1.451(3)
C1 H1A 0.9600
C1 H1B 0.9600
C1 H1C 0.9600
C2 N1 1.455(3)
C2 C3 1.502(3)
C2 H2A 0.9700
C2 H2B 0.9700
C3 C31 1.335(3)
C3 C4 1.494(3)
C4 O1 1.211(2)
C4 C5 1.525(3)
C5 C6 1.527(3)
C5 C7 1.556(3)
C5 C11 1.602(3)
C6 N1 1.453(3)
C6 H6A 0.9700
C6 H6B 0.9700
C7 C71 1.503(3)
C7 C8 1.522(3)
C7 H7 0.9800
C8 N2 1.448(3)
C8 C9 1.521(3)
C8 H8 0.9800
C9 S1 1.816(2)
C9 H9A 0.9700
C9 H9B 0.9700
C10 N2 1.439(3)
C10 S1 1.818(2)
C10 H10A 0.9700
C10 H10B 0.9700
C11 N2 1.456(2)
C11 C19 1.517(3)
C11 C12 1.571(3)
C12 O2 1.215(3)
C12 C13 1.475(3)
C13 C14 1.368(3)
C13 C18 1.401(3)
C14 C15 1.403(4)
C14 H14 0.9300
C15 C16 1.360(4)
C15 H15 0.9300
C16 C17 1.416(3)
C16 H16 0.9300
C17 C18 1.402(3)
C17 C22 1.404(3)
C18 C19 1.402(3)
C19 C20 1.364(3)
C20 C21 1.409(3)
C20 H20 0.9300
C21 C22 1.360(3)
C21 H21 0.9300
C22 H22 0.9300
C31 C32 1.459(3)
C31 H31 0.9300
C32 C33 1.385(3)
C32 C37 1.391(3)
C33 C34 1.371(4)
C33 H33 0.9300
C34 C35 1.354(4)
C34 H34 0.9300
C35 F1 1.353(3)
C35 C36 1.356(4)
C36 C37 1.372(3)
C36 H36 0.9300
C37 H37 0.9300
C71 C76 1.374(3)
C71 C72 1.394(3)
C72 C73 1.375(4)
C72 H72 0.9300
C73 C74 1.345(4)
C73 H73 0.9300
C74 C75 1.363(4)
C74 F2 1.368(3)
C75 C76 1.395(4)
C75 H75 0.9300
C76 H76 0.9300

loop_
_geom_hbond_atom_site_label_D
_geom_hbond_atom_site_label_H
_geom_hbond_atom_site_label_A
_geom_hbond_site_symmetry_A
_geom_hbond_distance_DH
_geom_hbond_distance_HA
_geom_hbond_distance_DA
_geom_hbond_angle_DHA
C33 H33 S1 2_545 0.93 2.87 3.716(3) 152
C37 H37 F2 2_455 0.93 2.48 3.302(3) 147
C73 H73 O2 1_545 0.93 2.68 3.454(4) 141
C10 H10B O2 . 0.97 2.59 3.202(3) 122

loop_
_geom_torsion_atom_site_label_1
_geom_torsion_atom_site_label_2
_geom_torsion_atom_site_label_3
_geom_torsion_atom_site_label_4
_geom_torsion
N1 C2 C3 C31 162.5(2)
N1 C2 C3 C4 -18.0(3)
C31 C3 C4 O1 17.9(3)
C2 C3 C4 O1 -161.6(2)
C31 C3 C4 C5 -162.70(19)
C2 C3 C4 C5 17.8(3)
O1 C4 C5 C6 139.2(2)
C3 C4 C5 C6 -40.2(2)
O1 C4 C5 C7 14.3(3)
C3 C4 C5 C7 -165.13(18)
O1 C4 C5 C11 -100.8(2)
C3 C4 C5 C11 79.8(2)
C4 C5 C6 N1 65.8(2)
C7 C5 C6 N1 -170.16(17)
C11 C5 C6 N1 -53.5(2)
C4 C5 C7 C71 85.1(2)
C6 C5 C7 C71 -35.7(3)
C11 C5 C7 C71 -156.39(18)
C4 C5 C7 C8 -145.50(17)
C6 C5 C7 C8 93.6(2)
C11 C5 C7 C8 -27.04(19)
C71 C7 C8 N2 172.99(17)
C5 C7 C8 N2 44.58(19)
C71 C7 C8 C9 -73.7(3)
C5 C7 C8 C9 157.93(18)
N2 C8 C9 S1 -34.8(2)
C7 C8 C9 S1 -145.30(17)
C4 C5 C11 N2 119.78(17)
C6 C5 C11 N2 -122.89(17)
C7 C5 C11 N2 -0.45(19)
C4 C5 C11 C19 -1.8(2)
C6 C5 C11 C19 115.50(18)
C7 C5 C11 C19 -122.06(18)
C4 C5 C11 C12 -118.79(18)
C6 C5 C11 C12 -1.5(2)
C7 C5 C11 C12 120.98(17)
N2 C11 C12 O2 45.7(3)
C19 C11 C12 O2 166.1(2)
C5 C11 C12 O2 -68.9(3)
N2 C11 C12 C13 -125.37(18)
C19 C11 C12 C13 -4.9(2)
C5 C11 C12 C13 120.06(18)
O2 C12 C13 C14 8.9(4)
C11 C12 C13 C14 179.6(2)
O2 C12 C13 C18 -168.0(2)
C11 C12 C13 C18 2.7(2)
C18 C13 C14 C15 -1.5(3)
C12 C13 C14 C15 -178.1(2)
C13 C14 C15 C16 1.0(4)
C14 C15 C16 C17 0.8(4)
C15 C16 C17 C18 -1.8(3)
C15 C16 C17 C22 175.7(2)
C14 C13 C18 C17 0.3(3)
C12 C13 C18 C17 177.75(19)
C14 C13 C18 C19 -176.45(19)
C12 C13 C18 C19 1.0(2)
C22 C17 C18 C13 -176.5(2)
C16 C17 C18 C13 1.3(3)
C22 C17 C18 C19 0.0(3)
C16 C17 C18 C19 177.8(2)
C13 C18 C19 C20 173.85(19)
C17 C18 C19 C20 -2.9(3)
C13 C18 C19 C11 -4.4(2)
C17 C18 C19 C11 178.84(18)
N2 C11 C19 C20 -51.1(3)
C12 C11 C19 C20 -172.4(2)
C5 C11 C19 C20 64.7(3)
N2 C11 C19 C18 126.79(18)
C12 C11 C19 C18 5.5(2)
C5 C11 C19 C18 -117.35(18)
C18 C19 C20 C21 3.1(3)
C11 C19 C20 C21 -179.2(2)
C19 C20 C21 C22 -0.4(3)
C20 C21 C22 C17 -2.6(4)
C18 C17 C22 C21 2.8(3)
C16 C17 C22 C21 -174.8(2)
C4 C3 C31 C32 -177.4(2)
C2 C3 C31 C32 2.1(4)
C3 C31 C32 C33 -172.9(3)
C3 C31 C32 C37 9.6(4)
C37 C32 C33 C34 -0.8(4)
C31 C32 C33 C34 -178.4(3)
C32 C33 C34 C35 -0.1(5)
C33 C34 C35 F1 -179.9(3)
C33 C34 C35 C36 0.1(5)
F1 C35 C36 C37 -179.2(3)
C34 C35 C36 C37 0.7(5)
C35 C36 C37 C32 -1.6(5)
C33 C32 C37 C36 1.6(4)
C31 C32 C37 C36 179.1(3)
C8 C7 C71 C76 -28.9(3)
C5 C7 C71 C76 92.4(3)
C8 C7 C71 C72 150.4(2)
C5 C7 C71 C72 -88.3(2)
C76 C71 C72 C73 -0.5(4)
C7 C71 C72 C73 -179.8(2)
C71 C72 C73 C74 0.1(4)
C72 C73 C74 C75 0.3(4)
C72 C73 C74 F2 179.5(2)
C73 C74 C75 C76 -0.3(4)
F2 C74 C75 C76 -179.4(2)
C72 C71 C76 C75 0.6(4)
C7 C71 C76 C75 179.8(2)
C74 C75 C76 C71 -0.2(4)
C5 C6 N1 C1 161.16(19)
C5 C6 N1 C2 -71.0(2)
C3 C2 N1 C1 174.0(2)
C3 C2 N1 C6 44.8(3)
S1 C10 N2 C8 -41.1(2)
S1 C10 N2 C11 -171.31(15)
C9 C8 N2 C10 51.0(2)
C7 C8 N2 C10 175.06(17)
C9 C8 N2 C11 -172.74(17)
C7 C8 N2 C11 -48.7(2)
C19 C11 N2 C10 -74.3(2)
C12 C11 N2 C10 40.2(3)
C5 C11 N2 C10 161.40(18)
C19 C11 N2 C8 154.81(17)
C12 C11 N2 C8 -90.6(2)
C5 C11 N2 C8 30.5(2)
C8 C9 S1 C10 11.06(17)
N2 C10 S1 C9 15.56(17)
